data_4514041
loop_
_publ_author_name
'Miceli, Claudia'
'Rintjema, Jeroen'
'Martin, Eddy'
'Escudero-Ad\'an, Eduardo C.'
'Zonta, Cristiano'
'Licini, Giulia'
'Kleij, Arjan W.'

_publ_section_title
;
 Vanadium(V) Catalysts with High Activity for the Coupling of Epoxides and
 CO2: Characterization of a Putative Catalytic Intermediate
;
_journal_issue 4
_journal_name_full 'ACS Catalysis'
_journal_page_first 2367
_journal_paper_doi 10.1021/acscatal.7b00109
_journal_volume 7
_journal_year 2017
_chemical_formula_sum 'C24 H17 Cl7 N O5 V'
_chemical_formula_weight 698.47
_chemical_name_systematic
;
 ?
;
_space_group_IT_number 14
_space_group_name_Hall '-P 2ybc'
_symmetry_cell_setting monoclinic
_symmetry_space_group_name_Hall '-P 2ybc'
_symmetry_space_group_name_H-M 'P 1 21/c 1'
_atom_sites_solution_hydrogens geom
_audit_creation_method SHELXL-2014
_cell_angle_alpha 90
_cell_angle_beta 96.136(5)
_cell_angle_gamma 90
_cell_formula_units_Z 4
_cell_length_a 7.1728(12)
_cell_length_b 13.0626(15)
_cell_length_c 28.541(4)
_cell_measurement_reflns_used 2769
_cell_measurement_temperature 100(2)
_cell_measurement_theta_max 23.12
_cell_measurement_theta_min 2.66
_cell_volume 2658.8(7)
_computing_cell_refinement 'Bruker APEX2 v2014.9-0'
_computing_data_collection 'Bruker APEX2 v2014.9-0'
_computing_data_reduction 'Bruker SAINT V7.60A'
_computing_molecular_graphics 'Bruker SHELXTL'
_computing_publication_material 'Bruker SHELXTL'
_computing_structure_refinement 'SHELXL-2014 (Sheldrick, 2014)'
_computing_structure_solution Sir2011
_diffrn_ambient_temperature 100(2)
_diffrn_detector_area_resol_mean 512
_diffrn_detector_type '4K CCD area detector APEX II'
_diffrn_measured_fraction_theta_full 0.997
_diffrn_measured_fraction_theta_max 0.971
_diffrn_measurement_device_type 'APEX DUO Kappa 4-axis goniometer'
_diffrn_measurement_method
;
 Fullsphere data collection, phi and omega scans
;
_diffrn_measurement_specimen_support 'magnetic support with MicroMount'
_diffrn_radiation_monochromator 'Quazar MX Multilayer Optics'
_diffrn_radiation_type MoK\a
_diffrn_radiation_wavelength 0.71073
_diffrn_reflns_av_R_equivalents 0.0956
_diffrn_reflns_av_unetI/netI 0.1086
_diffrn_reflns_Laue_measured_fraction_full 0.997
_diffrn_reflns_Laue_measured_fraction_max 0.971
_diffrn_reflns_limit_h_max 9
_diffrn_reflns_limit_h_min -9
_diffrn_reflns_limit_k_max 17
_diffrn_reflns_limit_k_min -12
_diffrn_reflns_limit_l_max 38
_diffrn_reflns_limit_l_min -37
_diffrn_reflns_number 26585
_diffrn_reflns_point_group_measured_fraction_full 0.997
_diffrn_reflns_point_group_measured_fraction_max 0.971
_diffrn_reflns_theta_full 25.242
_diffrn_reflns_theta_max 28.775
_diffrn_reflns_theta_min 1.716
_diffrn_source 'Microfocus source E025 IuS'
_diffrn_source_current 0.6
_diffrn_source_power 50
_diffrn_source_size '0.2 mm x 0.2 mm fine focus'
_diffrn_source_type 'Bruker APEX DUO'
_exptl_absorpt_coefficient_mu 1.115
_exptl_absorpt_correction_T_max 0.967
_exptl_absorpt_correction_T_min 0.698
_exptl_absorpt_correction_type multi-scan
_exptl_absorpt_process_details
; 
 SADABS Version 2008/1 Bruker-Nonius
 Blessing, Acta Cryst. (1995) A51 33-38
;
_exptl_crystal_colour brown
_exptl_crystal_density_diffrn 1.745
_exptl_crystal_description needle
_exptl_crystal_F_000 1400
_exptl_crystal_size_max 0.20
_exptl_crystal_size_mid 0.08
_exptl_crystal_size_min 0.03
_refine_diff_density_max 0.934
_refine_diff_density_min -0.641
_refine_diff_density_rms 0.153
_refine_ls_extinction_method none
_refine_ls_goodness_of_fit_ref 1.089
_refine_ls_hydrogen_treatment constr
_refine_ls_matrix_type full
_refine_ls_number_parameters 379
_refine_ls_number_reflns 6731
_refine_ls_number_restraints 115
_refine_ls_restrained_S_all 1.081
_refine_ls_R_factor_all 0.1184
_refine_ls_R_factor_gt 0.0784
_refine_ls_shift/su_max 0.000
_refine_ls_shift/su_mean 0.000
_refine_ls_structure_factor_coef Fsqd
_refine_ls_weighting_details 'w=1/[\s^2^(Fo^2^)+(0.0302P)^2^+24.9121P] where P=(Fo^2^+2Fc^2^)/3'
_refine_ls_weighting_scheme calc
_refine_ls_wR_factor_gt 0.1772
_refine_ls_wR_factor_ref 0.1935
_reflns_Friedel_coverage 0.000
_reflns_number_gt 4566
_reflns_number_total 6731
_reflns_threshold_expression 'I > 2\s(I)'
_cod_data_source_file cs7b00109_si_003.cif
_cod_data_source_block mo_JR1623B_0m
_cod_depositor_comments
;
The following automatic conversions were performed:

'_symmetry_cell_setting' value 'Monoclinic' changed to 'monoclinic'
according to
/home/data/users/saulius/crontab/automatic-downloads/rss-feeds/ACS/lib/dictionaries/cif_core.dic
dictionary named 'cif_core.dic' version 2.4.2 from 2011-04-26.

'_exptl_absorpt_correction_type' value 'Multi-scan' changed to
'multi-scan' according to
/home/data/users/saulius/crontab/automatic-downloads/rss-feeds/ACS/lib/dictionaries/cif_core.dic
dictionary named 'cif_core.dic' version 2.4.2 from 2011-04-26.

Automatic conversion script
Id: cif_fix_values 4973 2017-02-22 13:04:09Z antanas 

 Adding full bibliography for 4514040--4514041.cif.
;
_cod_original_sg_symbol_H-M P2(1)/c
_cod_database_code 4514041
_shelx_space_group_comment
;
The symmetry employed for this shelxl refinement is uniquely defined
by the following loop, which should always be used as a source of
symmetry information in preference to the above space-group names.
They are only intended as comments.
;
_shelx_estimated_absorpt_t_min 0.808
_shelx_estimated_absorpt_t_max 0.967
_shelxl_version_number 2014-3

loop_
_space_group_symop_operation_xyz
'x, y, z'
'-x, y+1/2, -z+1/2'
'-x, -y, -z'
'x, -y-1/2, z-1/2'

loop_
_atom_site_label
_atom_site_type_symbol
_atom_site_fract_x
_atom_site_fract_y
_atom_site_fract_z
_atom_site_U_iso_or_equiv
_atom_site_adp_type
_atom_site_occupancy
_atom_site_site_symmetry_order
_atom_site_calc_flag
_atom_site_refinement_flags_posn
_atom_site_refinement_flags_adp
_atom_site_refinement_flags_occupancy
_atom_site_disorder_assembly
_atom_site_disorder_group
V1 V 1.01800(14) 0.95832(7) 0.30179(3) 0.0117(2) Uani 1 1 d . . . . .
Cl1 Cl 0.7126(2) 0.77858(12) 0.06705(5) 0.0241(4) Uani 1 1 d . . . . .
Cl2 Cl 0.4610(2) 0.99958(13) 0.20711(6) 0.0233(3) Uani 1 1 d . . . . .
Cl3 Cl 1.3983(2) 0.59728(13) 0.47437(6) 0.0269(4) Uani 1 1 d . . . . .
Cl4 Cl 1.2872(2) 1.00355(12) 0.44734(5) 0.0240(4) Uani 1 1 d . . . . .
Cl5 Cl 0.8872(2) 0.45268(12) 0.42694(6) 0.0243(4) Uani 1 1 d . . . . .
Cl6 Cl 0.8445(2) 0.85399(13) 0.46499(6) 0.0264(4) Uani 1 1 d . . . . .
N1 N 1.0741(7) 0.7953(4) 0.28438(16) 0.0121(10) Uani 1 1 d . . . . .
O1 O 1.1241(6) 1.0122(3) 0.26253(15) 0.0169(9) Uani 1 1 d . . . . .
O2 O 0.7962(6) 0.9246(3) 0.26286(14) 0.0153(9) Uani 1 1 d . . . . .
O3 O 0.8632(6) 0.8793(3) 0.35961(14) 0.0141(8) Uani 1 1 d D . . . .
O4 O 1.2279(6) 0.9430(3) 0.34661(14) 0.0135(8) Uani 1 1 d . . . . .
O5 O 0.9045(6) 1.0632(3) 0.32886(15) 0.0167(9) Uani 1 1 d D . . . .
C1 C 1.0880(9) 0.7920(5) 0.23208(19) 0.0159(12) Uani 1 1 d . . . . .
H1A H 1.1165 0.7209 0.2233 0.019 Uiso 1 1 calc R U . . .
H1B H 1.1951 0.8353 0.2252 0.019 Uiso 1 1 calc R U . . .
C2 C 0.9159(8) 0.8271(5) 0.2012(2) 0.0150(12) Uani 1 1 d . . . . .
C3 C 0.8919(8) 0.7914(4) 0.1552(2) 0.0162(12) Uani 1 1 d . . . . .
H3 H 0.9797 0.7447 0.1445 0.019 Uiso 1 1 calc R U . . .
C4 C 0.7390(9) 0.8241(5) 0.1248(2) 0.0175(13) Uani 1 1 d . . . . .
C5 C 0.6074(9) 0.8897(5) 0.1397(2) 0.0188(13) Uani 1 1 d . . . . .
H5 H 0.5035 0.9118 0.1187 0.023 Uiso 1 1 calc R U . . .
C6 C 0.6302(8) 0.9233(4) 0.1865(2) 0.0167(12) Uani 1 1 d . . . . .
C7 C 0.7843(8) 0.8929(4) 0.21802(19) 0.0124(11) Uani 1 1 d . . . . .
C8 C 0.9189(8) 0.7223(5) 0.2940(2) 0.0151(12) Uani 1 1 d . . . . .
H8A H 0.7990 0.7501 0.2788 0.018 Uiso 1 1 calc R U . . .
H8B H 0.9411 0.6563 0.2784 0.018 Uiso 1 1 calc R U . . .
C9 C 0.8957(8) 0.7008(4) 0.3451(2) 0.0140(12) Uani 1 1 d . . . . .
C10 C 0.9063(8) 0.6004(5) 0.3612(2) 0.0164(12) Uani 1 1 d . . . . .
H10 H 0.9307 0.5466 0.3403 0.020 Uiso 1 1 calc R U . . .
C11 C 0.8813(8) 0.5787(5) 0.4076(2) 0.0170(12) Uani 1 1 d . . . . .
C12 C 0.8579(8) 0.6562(5) 0.4392(2) 0.0165(12) Uani 1 1 d . . . . .
H12 H 0.8450 0.6405 0.4712 0.020 Uiso 1 1 calc R U . . .
C13 C 0.8531(8) 0.7562(5) 0.4241(2) 0.0165(12) Uani 1 1 d . . . . .
C14 C 0.8626(8) 0.7790(4) 0.3766(2) 0.0139(12) Uani 1 1 d . . . . .
C15 C 1.2615(8) 0.7557(5) 0.3063(2) 0.0159(12) Uani 1 1 d . . . . .
H15A H 1.2725 0.6824 0.2982 0.019 Uiso 1 1 calc R U . . .
H15B H 1.3626 0.7931 0.2925 0.019 Uiso 1 1 calc R U . . .
C16 C 1.2901(8) 0.7670(4) 0.3591(2) 0.0130(11) Uani 1 1 d . . . . .
C17 C 1.3338(8) 0.6853(4) 0.3889(2) 0.0147(12) Uani 1 1 d . . . . .
H17 H 1.3466 0.6185 0.3765 0.018 Uiso 1 1 calc R U . . .
C18 C 1.3587(8) 0.7014(5) 0.4371(2) 0.0150(12) Uani 1 1 d . . . . .
C19 C 1.3451(8) 0.7990(5) 0.4560(2) 0.0173(13) Uani 1 1 d . . . . .
H19 H 1.3659 0.8098 0.4891 0.021 Uiso 1 1 calc R U . . .
C20 C 1.3009(8) 0.8798(5) 0.4256(2) 0.0166(12) Uani 1 1 d . . . . .
C21 C 1.2709(8) 0.8656(4) 0.3767(2) 0.0126(11) Uani 1 1 d . . . . .
Cl7 Cl 0.5053(3) 1.14397(14) 0.30759(7) 0.0254(4) Uani 0.87 1 d D U P A 1
C22 C 0.6998(9) 0.9453(4) 0.3620(3) 0.0185(14) Uani 0.87 1 d D U P A 1
H22A H 0.6344 0.9291 0.3899 0.022 Uiso 0.87 1 calc R U P A 1
H22B H 0.6103 0.9388 0.3333 0.022 Uiso 0.87 1 calc R U P A 1
C23 C 0.7863(8) 1.0514(4) 0.3658(2) 0.0172(13) Uani 0.87 1 d D U P A 1
H23 H 0.8664 1.0561 0.3967 0.021 Uiso 0.87 1 calc R U P A 1
C24 C 0.6408(10) 1.1365(5) 0.3640(2) 0.0222(14) Uani 0.87 1 d D U P A 1
H24A H 0.7049 1.2027 0.3710 0.027 Uiso 0.87 1 calc R U P A 1
H24B H 0.5558 1.1242 0.3886 0.027 Uiso 0.87 1 calc R U P A 1
Cl7' Cl 0.7533(18) 1.1857(9) 0.4145(4) 0.024(2) Uani 0.13 1 d D U P A 2
C22' C 0.750(6) 0.953(2) 0.3831(12) 0.017(3) Uani 0.13 1 d D U P A 2
H22C H 0.8172 0.9788 0.4128 0.020 Uiso 0.13 1 calc R U P A 2
H22D H 0.6282 0.9233 0.3896 0.020 Uiso 0.13 1 calc R U P A 2
C23' C 0.724(3) 1.0367(19) 0.3460(9) 0.019(3) Uani 0.13 1 d D U P A 2
H23' H 0.6409 1.0083 0.3186 0.023 Uiso 0.13 1 calc R U P A 2
C24' C 0.627(3) 1.131(2) 0.3629(9) 0.021(3) Uani 0.13 1 d D U P A 2
H24C H 0.4990 1.1127 0.3700 0.025 Uiso 0.13 1 calc R U P A 2
H24D H 0.6149 1.1832 0.3375 0.025 Uiso 0.13 1 calc R U P A 2

loop_
_atom_site_aniso_label
_atom_site_aniso_U_11
_atom_site_aniso_U_22
_atom_site_aniso_U_33
_atom_site_aniso_U_23
_atom_site_aniso_U_13
_atom_site_aniso_U_12
V1 0.0104(5) 0.0085(5) 0.0165(5) 0.0010(4) 0.0032(4) 0.0018(4)
Cl1 0.0295(9) 0.0262(8) 0.0153(7) 0.0013(6) -0.0029(6) -0.0043(7)
Cl2 0.0123(7) 0.0268(8) 0.0303(8) 0.0008(7) 0.0002(6) 0.0066(6)
Cl3 0.0281(9) 0.0272(9) 0.0237(8) 0.0126(7) -0.0041(6) 0.0010(7)
Cl4 0.0279(8) 0.0191(8) 0.0249(8) -0.0105(6) 0.0026(6) -0.0020(6)
Cl5 0.0280(8) 0.0171(8) 0.0281(8) 0.0080(6) 0.0047(6) -0.0011(6)
Cl6 0.0292(9) 0.0272(9) 0.0246(8) -0.0121(7) 0.0104(6) -0.0059(7)
N1 0.014(2) 0.010(2) 0.013(2) 0.0021(18) 0.0042(18) 0.0028(18)
O1 0.018(2) 0.010(2) 0.023(2) 0.0049(16) 0.0082(17) 0.0002(17)
O2 0.013(2) 0.017(2) 0.015(2) 0.0004(16) 0.0018(16) 0.0023(16)
O3 0.015(2) 0.0086(19) 0.020(2) 0.0013(16) 0.0067(16) -0.0001(16)
O4 0.015(2) 0.0070(19) 0.019(2) -0.0006(15) 0.0013(16) 0.0017(15)
O5 0.014(2) 0.010(2) 0.027(2) -0.0005(17) 0.0083(17) 0.0025(16)
C1 0.019(3) 0.018(3) 0.011(3) 0.003(2) 0.002(2) 0.005(2)
C2 0.013(3) 0.017(3) 0.016(3) 0.004(2) 0.001(2) 0.003(2)
C3 0.015(3) 0.013(3) 0.020(3) 0.002(2) 0.001(2) 0.003(2)
C4 0.020(3) 0.013(3) 0.018(3) 0.008(2) -0.003(2) -0.005(2)
C5 0.018(3) 0.018(3) 0.020(3) 0.001(2) -0.002(2) -0.003(2)
C6 0.015(3) 0.008(3) 0.028(3) 0.003(2) 0.005(2) 0.000(2)
C7 0.010(3) 0.013(3) 0.013(3) 0.001(2) 0.001(2) -0.003(2)
C8 0.016(3) 0.015(3) 0.014(3) 0.000(2) 0.001(2) -0.004(2)
C9 0.010(3) 0.015(3) 0.016(3) -0.001(2) 0.000(2) -0.001(2)
C10 0.015(3) 0.015(3) 0.018(3) -0.005(2) 0.000(2) -0.002(2)
C11 0.011(3) 0.014(3) 0.024(3) 0.005(2) -0.001(2) -0.003(2)
C12 0.015(3) 0.019(3) 0.016(3) 0.002(2) 0.005(2) -0.004(2)
C13 0.014(3) 0.018(3) 0.018(3) -0.004(2) 0.002(2) -0.004(2)
C14 0.007(3) 0.012(3) 0.024(3) 0.000(2) 0.002(2) -0.002(2)
C15 0.013(3) 0.015(3) 0.019(3) -0.002(2) -0.001(2) 0.007(2)
C16 0.009(3) 0.015(3) 0.015(3) 0.000(2) -0.002(2) 0.004(2)
C17 0.011(3) 0.013(3) 0.020(3) 0.002(2) -0.002(2) 0.000(2)
C18 0.009(3) 0.017(3) 0.020(3) 0.004(2) 0.002(2) -0.003(2)
C19 0.012(3) 0.025(3) 0.014(3) -0.001(2) -0.002(2) -0.003(2)
C20 0.014(3) 0.021(3) 0.016(3) -0.006(2) 0.006(2) -0.006(2)
C21 0.008(3) 0.012(3) 0.018(3) 0.002(2) 0.004(2) 0.000(2)
Cl7 0.0197(9) 0.0183(9) 0.0380(10) -0.0006(8) 0.0027(8) 0.0061(7)
C22 0.013(3) 0.020(3) 0.022(3) -0.001(3) 0.004(3) 0.001(3)
C23 0.014(3) 0.015(3) 0.024(3) -0.002(2) 0.007(2) 0.003(2)
C24 0.019(3) 0.019(3) 0.029(3) -0.003(3) 0.003(3) 0.008(3)
Cl7' 0.029(6) 0.023(6) 0.022(5) 0.001(4) 0.013(4) -0.002(5)
C22' 0.014(6) 0.016(6) 0.021(6) -0.002(6) 0.007(6) 0.004(6)
C23' 0.016(5) 0.017(5) 0.024(5) 0.000(4) 0.007(5) 0.006(5)
C24' 0.018(6) 0.017(5) 0.027(6) -0.001(5) 0.006(5) 0.006(5)

loop_
_atom_type_symbol
_atom_type_description
_atom_type_scat_dispersion_real
_atom_type_scat_dispersion_imag
_atom_type_scat_source
C C 0.0033 0.0016 'International Tables Vol C Tables 4.2.6.8 and 6.1.1.4'
H H 0.0000 0.0000 'International Tables Vol C Tables 4.2.6.8 and 6.1.1.4'
N N 0.0061 0.0033 'International Tables Vol C Tables 4.2.6.8 and 6.1.1.4'
O O 0.0106 0.0060 'International Tables Vol C Tables 4.2.6.8 and 6.1.1.4'
Cl Cl 0.1484 0.1585 'International Tables Vol C Tables 4.2.6.8 and 6.1.1.4'
V V 0.3005 0.5294 'International Tables Vol C Tables 4.2.6.8 and 6.1.1.4'

loop_
_geom_angle_atom_site_label_1
_geom_angle_atom_site_label_2
_geom_angle_atom_site_label_3
_geom_angle
O1 V1 O5 103.8(2)
O1 V1 O4 96.8(2)
O5 V1 O4 98.87(18)
O1 V1 O2 97.2(2)
O5 V1 O2 92.21(19)
O4 V1 O2 159.53(18)
O1 V1 N1 98.9(2)
O5 V1 N1 156.53(19)
O4 V1 N1 84.25(17)
O2 V1 N1 78.89(17)
O1 V1 O3 179.8(2)
O5 V1 O3 76.22(17)
O4 V1 O3 83.01(16)
O2 V1 O3 83.00(16)
N1 V1 O3 81.13(16)
C1 N1 C15 104.4(4)
C1 N1 C8 106.9(4)
C15 N1 C8 110.4(4)
C1 N1 V1 106.2(3)
C15 N1 V1 114.1(3)
C8 N1 V1 114.0(4)
C7 O2 V1 126.6(4)
C14 O3 C22 120.3(5)
C14 O3 C22' 115.8(15)
C14 O3 V1 132.9(3)
C22 O3 V1 102.5(3)
C22' O3 V1 111.2(14)
C21 O4 V1 129.0(3)
C23 O5 V1 124.3(3)
C23' O5 V1 114.6(8)
N1 C1 C2 115.7(5)
C3 C2 C7 120.8(5)
C3 C2 C1 117.5(5)
C7 C2 C1 121.7(5)
C2 C3 C4 119.8(6)
C5 C4 C3 121.3(6)
C5 C4 Cl1 119.7(4)
C3 C4 Cl1 119.0(5)
C4 C5 C6 118.4(5)
C5 C6 C7 121.8(6)
C5 C6 Cl2 119.6(5)
C7 C6 Cl2 118.6(5)
O2 C7 C2 122.8(5)
O2 C7 C6 119.4(5)
C2 C7 C6 117.8(5)
C9 C8 N1 116.8(4)
C10 C9 C14 119.0(5)
C10 C9 C8 119.1(5)
C14 C9 C8 121.9(5)
C11 C10 C9 120.1(6)
C12 C11 C10 120.8(6)
C12 C11 Cl5 119.3(5)
C10 C11 Cl5 119.8(5)
C13 C12 C11 119.7(6)
C12 C13 C14 120.2(5)
C12 C13 Cl6 119.4(5)
C14 C13 Cl6 120.3(5)
C9 C14 O3 117.1(5)
C9 C14 C13 119.8(5)
O3 C14 C13 122.6(5)
C16 C15 N1 113.5(5)
C17 C16 C21 121.2(5)
C17 C16 C15 122.6(5)
C21 C16 C15 116.3(5)
C16 C17 C18 119.5(6)
C17 C18 C19 121.1(5)
C17 C18 Cl3 119.1(5)
C19 C18 Cl3 119.7(5)
C20 C19 C18 118.6(5)
C19 C20 C21 121.6(5)
C19 C20 Cl4 120.3(4)
C21 C20 Cl4 118.1(5)
O4 C21 C16 119.5(5)
O4 C21 C20 122.5(5)
C16 C21 C20 118.0(5)
O3 C22 C23 102.6(5)
O5 C23 C22 108.3(5)
O5 C23 C24 110.8(5)
C22 C23 C24 113.0(5)
C23 C24 Cl7 112.0(4)
O3 C22' C23' 100.8(19)
O5 C23' C22' 111(3)
O5 C23' C24' 111.2(17)
C22' C23' C24' 112.8(8)
C23' C24' Cl7' 112.1(8)

loop_
_geom_bond_atom_site_label_1
_geom_bond_atom_site_label_2
_geom_bond_distance
V1 O1 1.585(4)
V1 O5 1.808(4)
V1 O4 1.879(4)
V1 O2 1.893(4)
V1 N1 2.233(5)
V1 O3 2.327(4)
Cl1 C4 1.743(6)
Cl2 C6 1.723(6)
Cl3 C18 1.730(6)
Cl4 C20 1.738(6)
Cl5 C11 1.735(6)
Cl6 C13 1.735(6)
N1 C1 1.507(7)
N1 C15 1.512(7)
N1 C8 1.513(7)
O2 C7 1.339(7)
O3 C14 1.398(7)
O3 C22 1.462(6)
O3 C22' 1.469(10)
O4 C21 1.341(7)
O5 C23 1.431(6)
O5 C23' 1.475(10)
C1 C2 1.509(7)
C2 C3 1.385(8)
C2 C7 1.399(8)
C3 C4 1.391(8)
C4 C5 1.376(9)
C5 C6 1.398(8)
C6 C7 1.406(8)
C8 C9 1.513(8)
C9 C10 1.388(8)
C9 C14 1.397(8)
C10 C11 1.384(8)
C11 C12 1.377(9)
C12 C13 1.375(8)
C13 C14 1.398(8)
C15 C16 1.507(8)
C16 C17 1.381(8)
C16 C21 1.394(8)
C17 C18 1.385(8)
C18 C19 1.392(8)
C19 C20 1.382(8)
C20 C21 1.403(8)
Cl7 C24 1.793(6)
C22 C23 1.517(6)
C23 C24 1.522(6)
Cl7' C24' 1.792(7)
C22' C23' 1.518(7)
C23' C24' 1.522(6)

loop_
_geom_torsion_atom_site_label_1
_geom_torsion_atom_site_label_2
_geom_torsion_atom_site_label_3
_geom_torsion_atom_site_label_4
_geom_torsion
O1 V1 O2 C7 38.0(5)
O5 V1 O2 C7 142.2(4)
O4 V1 O2 C7 -94.8(7)
N1 V1 O2 C7 -59.7(4)
O3 V1 O2 C7 -142.0(4)
O1 V1 O4 C21 -143.1(5)
O5 V1 O4 C21 111.7(5)
O2 V1 O4 C21 -10.3(8)
N1 V1 O4 C21 -44.8(5)
O3 V1 O4 C21 36.9(5)
O1 V1 O5 C23 178.1(4)
O4 V1 O5 C23 -82.6(4)
O2 V1 O5 C23 80.2(4)
N1 V1 O5 C23 13.5(7)
O3 V1 O5 C23 -2.1(4)
O1 V1 O5 C23' 147.4(14)
O4 V1 O5 C23' -113.3(14)
O2 V1 O5 C23' 49.5(14)
N1 V1 O5 C23' -17.2(15)
O3 V1 O5 C23' -32.8(14)
C15 N1 C1 C2 179.4(5)
C8 N1 C1 C2 62.4(6)
V1 N1 C1 C2 -59.7(5)
N1 C1 C2 C3 -156.4(5)
N1 C1 C2 C7 23.5(8)
C7 C2 C3 C4 2.4(9)
C1 C2 C3 C4 -177.8(6)
C2 C3 C4 C5 -1.5(9)
C2 C3 C4 Cl1 179.7(5)
C3 C4 C5 C6 -0.1(9)
Cl1 C4 C5 C6 178.7(5)
C4 C5 C6 C7 1.0(9)
C4 C5 C6 Cl2 -176.3(5)
V1 O2 C7 C2 37.7(8)
V1 O2 C7 C6 -144.8(4)
C3 C2 C7 O2 176.1(5)
C1 C2 C7 O2 -3.7(9)
C3 C2 C7 C6 -1.5(9)
C1 C2 C7 C6 178.7(5)
C5 C6 C7 O2 -177.8(5)
Cl2 C6 C7 O2 -0.6(8)
C5 C6 C7 C2 -0.2(9)
Cl2 C6 C7 C2 177.1(4)
C1 N1 C8 C9 171.7(5)
C15 N1 C8 C9 58.7(6)
V1 N1 C8 C9 -71.2(5)
N1 C8 C9 C10 -122.6(6)
N1 C8 C9 C14 57.8(7)
C14 C9 C10 C11 1.0(9)
C8 C9 C10 C11 -178.6(5)
C9 C10 C11 C12 -4.2(9)
C9 C10 C11 Cl5 177.9(4)
C10 C11 C12 C13 2.1(9)
Cl5 C11 C12 C13 180.0(5)
C11 C12 C13 C14 3.2(9)
C11 C12 C13 Cl6 -174.3(5)
C10 C9 C14 O3 176.6(5)
C8 C9 C14 O3 -3.8(8)
C10 C9 C14 C13 4.2(8)
C8 C9 C14 C13 -176.2(5)
C22 O3 C14 C9 123.4(6)
C22' O3 C14 C9 153(2)
V1 O3 C14 C9 -29.2(7)
C22 O3 C14 C13 -64.4(7)
C22' O3 C14 C13 -35(2)
V1 O3 C14 C13 143.0(5)
C12 C13 C14 C9 -6.4(9)
Cl6 C13 C14 C9 171.1(4)
C12 C13 C14 O3 -178.3(5)
Cl6 C13 C14 O3 -0.8(8)
C1 N1 C15 C16 171.3(5)
C8 N1 C15 C16 -74.1(6)
V1 N1 C15 C16 55.8(6)
N1 C15 C16 C17 124.5(6)
N1 C15 C16 C21 -55.9(7)
C21 C16 C17 C18 0.1(9)
C15 C16 C17 C18 179.7(5)
C16 C17 C18 C19 -1.6(9)
C16 C17 C18 Cl3 175.8(5)
C17 C18 C19 C20 1.8(9)
Cl3 C18 C19 C20 -175.7(5)
C18 C19 C20 C21 -0.4(9)
C18 C19 C20 Cl4 -178.6(5)
V1 O4 C21 C16 58.5(7)
V1 O4 C21 C20 -122.5(5)
C17 C16 C21 O4 -179.8(5)
C15 C16 C21 O4 0.5(8)
C17 C16 C21 C20 1.2(9)
C15 C16 C21 C20 -178.5(5)
C19 C20 C21 O4 180.0(5)
Cl4 C20 C21 O4 -1.8(8)
C19 C20 C21 C16 -1.0(9)
Cl4 C20 C21 C16 177.2(4)
C14 O3 C22 C23 151.1(5)
C22' O3 C22 C23 63(4)
V1 O3 C22 C23 -49.1(5)
C23' O5 C23 C22 51(2)
V1 O5 C23 C22 -26.8(6)
C23' O5 C23 C24 -73(2)
V1 O5 C23 C24 -151.3(4)
O3 C22 C23 O5 51.2(6)
O3 C22 C23 C24 174.3(5)
O5 C23 C24 Cl7 55.2(6)
C22 C23 C24 Cl7 -66.6(7)
C14 O3 C22' C23' -159.8(17)
C22 O3 C22' C23' -53.1(19)
V1 O3 C22' C23' 22(3)
C23 O5 C23' C22' -57(3)
V1 O5 C23' C22' 60.4(18)
C23 O5 C23' C24' 69.5(14)
V1 O5 C23' C24' -173.4(9)
O3 C22' C23' O5 -48(3)
O3 C22' C23' C24' -174(2)
O5 C23' C24' Cl7' -67(2)
C22' C23' C24' Cl7' 58(3)
